data_7049347
loop_
_publ_author_name
'Gao, Yafei'
'Chen, Qi'
'Leng, Xuebing'
'Deng, Liang'

_publ_section_title
;
 Cyclometallation reactions of a three-coordinate cobalt(i) complex
 bearing a nonsymmetric N-heterocyclic carbene ligand.
;
_journal_issue 26
_journal_name_full 'Dalton transactions (Cambridge, England : 2003)'
_journal_page_first 9676
_journal_page_last 9683
_journal_paper_doi 10.1039/c9dt00731h
_journal_volume 48
_journal_year 2019
_chemical_formula_moiety 'C46 H57 Co N2 P Si'
_chemical_formula_sum 'C46 H57 Co N2 P Si'
_chemical_formula_weight 755.92
_space_group_crystal_system triclinic
_space_group_IT_number 2
_space_group_name_Hall '-P 1'
_space_group_name_H-M_alt 'P -1'
_symmetry_space_group_name_Hall '-P 1'
_symmetry_space_group_name_H-M 'P -1'
_atom_sites_solution_hydrogens geom
_atom_sites_solution_primary iterative
_audit_creation_date 2014-12-15
_audit_creation_method
;
Olex2 1.2
(compiled 2014.07.22 svn.r2960 for OlexSys, GUI svn.r4862)
;
_audit_update_record
;
2019-02-13 deposited with the CCDC.    2019-03-18 downloaded from the CCDC.
;
_cell_angle_alpha 73.315(2)
_cell_angle_beta 81.611(2)
_cell_angle_gamma 62.113(2)
_cell_formula_units_Z 2
_cell_length_a 11.7137(14)
_cell_length_b 11.7791(13)
_cell_length_c 17.1943(19)
_cell_measurement_reflns_used 4043
_cell_measurement_temperature 130
_cell_measurement_theta_max 30.23
_cell_measurement_theta_min 2.31
_cell_volume 2008.4(4)
_computing_cell_refinement 'SAINT v7.68A (Bruker, 2009)'
_computing_data_reduction 'SAINT v7.68A (Bruker, 2009)'
_computing_molecular_graphics 'Olex2 (Dolomanov et al., 2009)'
_computing_publication_material 'Olex2 (Dolomanov et al., 2009)'
_computing_structure_refinement 'XL (Sheldrick, 2008)'
_computing_structure_solution 'olex2.solve (Bourhis et al., 2013)'
_diffrn_ambient_temperature 130
_diffrn_measured_fraction_theta_full 0.999
_diffrn_measured_fraction_theta_max 0.984
_diffrn_measurement_device_type 'Bruker APEX-II CCD'
_diffrn_measurement_method '\f and \w scans'
_diffrn_radiation_monochromator graphite
_diffrn_radiation_type MoK\a
_diffrn_radiation_wavelength 0.71073
_diffrn_reflns_av_R_equivalents 0.0386
_diffrn_reflns_av_unetI/netI 0.0837
_diffrn_reflns_Laue_measured_fraction_full 0.999
_diffrn_reflns_Laue_measured_fraction_max 0.984
_diffrn_reflns_limit_h_max 16
_diffrn_reflns_limit_h_min -14
_diffrn_reflns_limit_k_max 16
_diffrn_reflns_limit_k_min -11
_diffrn_reflns_limit_l_max 24
_diffrn_reflns_limit_l_min -23
_diffrn_reflns_number 20401
_diffrn_reflns_point_group_measured_fraction_full 0.999
_diffrn_reflns_point_group_measured_fraction_max 0.984
_diffrn_reflns_theta_full 26.000
_diffrn_reflns_theta_max 30.699
_diffrn_reflns_theta_min 1.236
_diffrn_standards_number 0
_exptl_absorpt_coefficient_mu 0.531
_exptl_absorpt_correction_T_max 0.7461
_exptl_absorpt_correction_T_min 0.6356
_exptl_absorpt_correction_type multi-scan
_exptl_absorpt_process_details
;
SADABS-2008/1 (Bruker,2008) was used for absorption correction.
wR2(int) was 0.0803 before and 0.0382 after correction.
The Ratio of minimum to maximum transmission is 0.8519.
The \l/2 correction factor is 0.0015.
;
_exptl_crystal_colour red
_exptl_crystal_density_diffrn 1.250
_exptl_crystal_description block
_exptl_crystal_F_000 806
_exptl_crystal_size_max 0.35
_exptl_crystal_size_mid 0.15
_exptl_crystal_size_min 0.06
_refine_diff_density_max 1.061
_refine_diff_density_min -0.703
_refine_diff_density_rms 0.080
_refine_ls_extinction_method none
_refine_ls_goodness_of_fit_ref 0.897
_refine_ls_hydrogen_treatment constr
_refine_ls_matrix_type full
_refine_ls_number_parameters 467
_refine_ls_number_reflns 12275
_refine_ls_number_restraints 0
_refine_ls_restrained_S_all 0.897
_refine_ls_R_factor_all 0.0991
_refine_ls_R_factor_gt 0.0569
_refine_ls_shift/su_max 0.001
_refine_ls_shift/su_mean 0.000
_refine_ls_structure_factor_coef Fsqd
_refine_ls_weighting_details 'w=1/[\s^2^(Fo^2^)+(0.1000P)^2^] where P=(Fo^2^+2Fc^2^)/3'
_refine_ls_weighting_scheme calc
_refine_ls_wR_factor_gt 0.1338
_refine_ls_wR_factor_ref 0.1602
_reflns_Friedel_coverage 0.000
_reflns_number_gt 8244
_reflns_number_total 12275
_reflns_threshold_expression 'I > 2\s(I)'
_cod_data_source_file c9dt00731h2.cif
_cod_data_source_block 4
_cod_depositor_comments 'Adding full bibliography for 7049344--7049347.cif.'
_cod_database_code 7049347
_shelxl_version_number 2014-3
_shelx_space_group_comment
;
The symmetry employed for this shelxl refinement is uniquely defined
by the following loop, which should always be used as a source of
symmetry information in preference to the above space-group names.
They are only intended as comments.
;
_shelx_estimated_absorpt_t_max 0.969
_shelx_estimated_absorpt_t_min 0.836
_olex2_refinement_description
;
1. Fixed Uiso
 At 1.2 times of:
  All C(H) groups, All C(H,H) groups
 At 1.5 times of:
  All C(H,H,H) groups
2.a Ternary CH refined with riding coordinates:
 C18(H18), C20(H20), C23(H23)
2.b Secondary CH2 refined with riding coordinates:
 C2(H2A,H2B), C3(H3A,H3B), C17(H17A,H17B), C19(H19A,H19B), C21(H21A,H21B),
 C22(H22A,H22B), C24(H24A,H24B), C25(H25A,H25B)
2.c Aromatic/amide H refined with riding coordinates:
 C10(H10), C12(H12), C30(H30), C31(H31), C32(H32), C33(H33), C34(H34),
 C36(H36), C37(H37), C38(H38), C39(H39), C40(H40), C42(H42), C43(H43), C44(H44),
  C45(H45), C46(H46)
2.d Idealised Me refined as rotating group:
 C6(H6A,H6B,H6C), C7(H7A,H7B,H7C), C14(H14A,H14B,H14C), C15(H15A,H15B,H15C),
 C26(H26A,H26B,H26C), C27(H27A,H27B,H27C), C28(H28A,H28B,H28C)
;
_olex2_submission_special_instructions 'No special instructions were received'

loop_
_space_group_symop_operation_xyz
'x, y, z'
'-x, -y, -z'

loop_
_atom_site_label
_atom_site_type_symbol
_atom_site_fract_x
_atom_site_fract_y
_atom_site_fract_z
_atom_site_U_iso_or_equiv
_atom_site_adp_type
_atom_site_occupancy
_atom_site_site_symmetry_order
_atom_site_calc_flag
_atom_site_refinement_flags_posn
Co1 Co 0.38682(3) 0.79368(3) 0.75669(2) 0.01578(9) Uani 1 1 d .
P1 P 0.21928(6) 0.88020(6) 0.67662(4) 0.01711(13) Uani 1 1 d .
Si1 Si 0.40493(7) 1.04152(7) 0.80562(4) 0.02214(15) Uani 1 1 d .
N1 N 0.49431(18) 0.52102(18) 0.76902(11) 0.0164(4) Uani 1 1 d .
N2 N 0.36128(19) 0.54861(18) 0.87069(11) 0.0173(4) Uani 1 1 d .
C1 C 0.3986(2) 0.6177(2) 0.80217(13) 0.0157(4) Uani 1 1 d .
C2 C 0.5763(2) 0.6968(2) 0.78725(14) 0.0198(5) Uani 1 1 d .
H2A H 0.6129 0.7567 0.7888 0.024 Uiso 1 1 calc R
H2B H 0.5950 0.6253 0.8380 0.024 Uiso 1 1 calc R
C3 C 0.4014(2) 0.9658(2) 0.72569(14) 0.0196(5) Uani 1 1 d .
H3A H 0.4811 0.9513 0.6924 0.023 Uiso 1 1 calc R
H3B H 0.3279 1.0326 0.6900 0.023 Uiso 1 1 calc R
C4 C 0.5230(2) 0.3944(2) 0.81773(13) 0.0175(4) Uani 1 1 d .
C5 C 0.4382(2) 0.4100(2) 0.88085(14) 0.0194(5) Uani 1 1 d .
C6 C 0.6310(2) 0.2724(2) 0.79882(16) 0.0244(5) Uani 1 1 d .
H6A H 0.6013 0.2438 0.7609 0.037 Uiso 1 1 calc GR
H6B H 0.6597 0.2018 0.8490 0.037 Uiso 1 1 calc GR
H6C H 0.7031 0.2914 0.7741 0.037 Uiso 1 1 calc GR
C7 C 0.4305(3) 0.3008(2) 0.94832(16) 0.0294(6) Uani 1 1 d .
H7A H 0.4610 0.3006 0.9985 0.044 Uiso 1 1 calc GR
H7B H 0.4847 0.2155 0.9348 0.044 Uiso 1 1 calc GR
H7C H 0.3407 0.3147 0.9559 0.044 Uiso 1 1 calc GR
C8 C 0.5666(2) 0.5611(2) 0.70236(13) 0.0170(4) Uani 1 1 d .
C9 C 0.6118(2) 0.6479(2) 0.71335(14) 0.0179(4) Uani 1 1 d .
C10 C 0.6783(2) 0.6934(2) 0.64735(16) 0.0231(5) Uani 1 1 d .
H10 H 0.7098 0.7521 0.6523 0.028 Uiso 1 1 calc R
C11 C 0.6997(2) 0.6560(2) 0.57516(16) 0.0270(6) Uani 1 1 d .
C12 C 0.6493(2) 0.5750(2) 0.56668(15) 0.0250(5) Uani 1 1 d .
H12 H 0.6619 0.5511 0.5167 0.030 Uiso 1 1 calc R
C13 C 0.5805(2) 0.5272(2) 0.62941(14) 0.0210(5) Uani 1 1 d .
C14 C 0.5182(3) 0.4489(3) 0.61463(16) 0.0294(6) Uani 1 1 d .
H14A H 0.4718 0.4254 0.6639 0.044 Uiso 1 1 calc GR
H14B H 0.5848 0.3678 0.6006 0.044 Uiso 1 1 calc GR
H14C H 0.4573 0.5026 0.5698 0.044 Uiso 1 1 calc GR
C15 C 0.7771(3) 0.7018(3) 0.5074(2) 0.0424(8) Uani 1 1 d .
H15A H 0.7672 0.7882 0.5096 0.064 Uiso 1 1 calc GR
H15B H 0.7461 0.7101 0.4551 0.064 Uiso 1 1 calc GR
H15C H 0.8685 0.6371 0.5132 0.064 Uiso 1 1 calc GR
C16 C 0.2551(2) 0.6143(2) 0.92526(14) 0.0190(5) Uani 1 1 d .
C17 C 0.1420(3) 0.5837(3) 0.92301(17) 0.0289(6) Uani 1 1 d .
H17A H 0.1711 0.4867 0.9413 0.035 Uiso 1 1 calc R
H17B H 0.1105 0.6147 0.8668 0.035 Uiso 1 1 calc R
C18 C 0.0323(3) 0.6540(3) 0.97895(18) 0.0356(7) Uani 1 1 d .
H18 H -0.0407 0.6328 0.9780 0.043 Uiso 1 1 calc R
C19 C -0.0153(3) 0.8030(3) 0.94983(19) 0.0401(7) Uani 1 1 d .
H19A H -0.0869 0.8482 0.9854 0.048 Uiso 1 1 calc R
H19B H -0.0481 0.8350 0.8938 0.048 Uiso 1 1 calc R
C20 C 0.0961(3) 0.8347(3) 0.95178(16) 0.0308(6) Uani 1 1 d .
H20 H 0.0657 0.9327 0.9318 0.037 Uiso 1 1 calc R
C21 C 0.2057(3) 0.7642(2) 0.89627(15) 0.0251(5) Uani 1 1 d .
H21A H 0.1741 0.7954 0.8401 0.030 Uiso 1 1 calc R
H21B H 0.2774 0.7866 0.8960 0.030 Uiso 1 1 calc R
C22 C 0.1447(3) 0.7885(3) 1.03808(16) 0.0323(6) Uani 1 1 d .
H22A H 0.0741 0.8342 1.0740 0.039 Uiso 1 1 calc R
H22B H 0.2163 0.8103 1.0393 0.039 Uiso 1 1 calc R
C23 C 0.1917(3) 0.6391(3) 1.06789(15) 0.0309(6) Uani 1 1 d .
H23 H 0.2231 0.6082 1.1248 0.037 Uiso 1 1 calc R
C24 C 0.0817(3) 0.6048(3) 1.06583(17) 0.0377(7) Uani 1 1 d .
H24A H 0.0106 0.6473 1.1025 0.045 Uiso 1 1 calc R
H24B H 0.1130 0.5076 1.0847 0.045 Uiso 1 1 calc R
C25 C 0.3031(3) 0.5694(2) 1.01245(14) 0.0258(5) Uani 1 1 d .
H25A H 0.3747 0.5913 1.0134 0.031 Uiso 1 1 calc R
H25B H 0.3361 0.4720 1.0325 0.031 Uiso 1 1 calc R
C26 C 0.3021(3) 1.0268(4) 0.89855(19) 0.0430(8) Uani 1 1 d .
H26A H 0.2120 1.0649 0.8827 0.065 Uiso 1 1 calc GR
H26B H 0.3085 1.0747 0.9345 0.065 Uiso 1 1 calc GR
H26C H 0.3319 0.9330 0.9271 0.065 Uiso 1 1 calc GR
C27 C 0.3454(3) 1.2242(3) 0.7605(2) 0.0368(7) Uani 1 1 d .
H27A H 0.4003 1.2389 0.7138 0.055 Uiso 1 1 calc GR
H27B H 0.3486 1.2659 0.8013 0.055 Uiso 1 1 calc GR
H27C H 0.2562 1.2632 0.7426 0.055 Uiso 1 1 calc GR
C28 C 0.5710(3) 0.9700(3) 0.84723(17) 0.0292(6) Uani 1 1 d .
H28A H 0.6007 0.8754 0.8735 0.044 Uiso 1 1 calc GR
H28B H 0.5682 1.0164 0.8871 0.044 Uiso 1 1 calc GR
H28C H 0.6307 0.9810 0.8028 0.044 Uiso 1 1 calc GR
C29 C 0.0993(2) 1.0527(2) 0.67086(14) 0.0195(5) Uani 1 1 d .
C30 C 0.0365(2) 1.1426(2) 0.59962(15) 0.0239(5) Uani 1 1 d .
H30 H 0.0536 1.1146 0.5508 0.029 Uiso 1 1 calc R
C31 C -0.0508(3) 1.2727(3) 0.59986(17) 0.0289(6) Uani 1 1 d .
H31 H -0.0937 1.3328 0.5513 0.035 Uiso 1 1 calc R
C32 C -0.0755(3) 1.3152(3) 0.66973(17) 0.0304(6) Uani 1 1 d .
H32 H -0.1352 1.4043 0.6694 0.037 Uiso 1 1 calc R
C33 C -0.0133(3) 1.2279(3) 0.74030(18) 0.0332(6) Uani 1 1 d .
H33 H -0.0293 1.2571 0.7886 0.040 Uiso 1 1 calc R
C34 C 0.0730(3) 1.0972(3) 0.74066(16) 0.0286(6) Uani 1 1 d .
H34 H 0.1146 1.0374 0.7897 0.034 Uiso 1 1 calc R
C35 C 0.2706(2) 0.8852(2) 0.57033(14) 0.0192(5) Uani 1 1 d .
C36 C 0.2001(3) 0.8801(3) 0.51368(15) 0.0272(5) Uani 1 1 d .
H36 H 0.1241 0.8693 0.5303 0.033 Uiso 1 1 calc R
C37 C 0.2408(3) 0.8908(3) 0.43337(16) 0.0327(6) Uani 1 1 d .
H37 H 0.1923 0.8873 0.3951 0.039 Uiso 1 1 calc R
C38 C 0.3506(3) 0.9063(3) 0.40850(16) 0.0296(6) Uani 1 1 d .
H38 H 0.3772 0.9147 0.3531 0.035 Uiso 1 1 calc R
C39 C 0.4224(3) 0.9098(3) 0.46400(16) 0.0275(5) Uani 1 1 d .
H39 H 0.4985 0.9203 0.4469 0.033 Uiso 1 1 calc R
C40 C 0.3827(2) 0.8978(2) 0.54491(15) 0.0234(5) Uani 1 1 d .
H40 H 0.4332 0.8983 0.5832 0.028 Uiso 1 1 calc R
C41 C 0.1183(2) 0.7951(2) 0.69079(14) 0.0205(5) Uani 1 1 d .
C42 C 0.1774(3) 0.6653(3) 0.68069(17) 0.0273(5) Uani 1 1 d .
H42 H 0.2660 0.6264 0.6653 0.033 Uiso 1 1 calc R
C43 C 0.1082(3) 0.5936(3) 0.6928(2) 0.0355(7) Uani 1 1 d .
H43 H 0.1489 0.5069 0.6842 0.043 Uiso 1 1 calc R
C44 C -0.0200(3) 0.6472(3) 0.7174(2) 0.0399(7) Uani 1 1 d .
H44 H -0.0669 0.5970 0.7263 0.048 Uiso 1 1 calc R
C45 C -0.0791(3) 0.7730(3) 0.7289(2) 0.0375(7) Uani 1 1 d .
H45 H -0.1670 0.8097 0.7461 0.045 Uiso 1 1 calc R
C46 C -0.0107(3) 0.8472(3) 0.71546(17) 0.0277(5) Uani 1 1 d .
H46 H -0.0527 0.9344 0.7232 0.033 Uiso 1 1 calc R

loop_
_atom_site_aniso_label
_atom_site_aniso_U_11
_atom_site_aniso_U_22
_atom_site_aniso_U_33
_atom_site_aniso_U_23
_atom_site_aniso_U_13
_atom_site_aniso_U_12
Co1 0.01908(16) 0.01129(15) 0.01565(15) -0.00057(11) -0.00245(11) -0.00671(11)
P1 0.0184(3) 0.0138(3) 0.0169(3) -0.0003(2) -0.0019(2) -0.0070(2)
Si1 0.0267(4) 0.0174(3) 0.0247(3) -0.0074(3) 0.0021(3) -0.0113(3)
N1 0.0200(9) 0.0125(9) 0.0155(9) -0.0015(7) -0.0004(7) -0.0076(7)
N2 0.0225(10) 0.0133(9) 0.0158(9) -0.0017(7) 0.0011(7) -0.0092(7)
C1 0.0182(10) 0.0146(10) 0.0135(10) -0.0015(8) -0.0017(8) -0.0073(8)
C2 0.0226(11) 0.0167(11) 0.0208(11) -0.0042(9) -0.0044(9) -0.0086(9)
C3 0.0236(11) 0.0150(11) 0.0208(11) -0.0026(9) -0.0010(9) -0.0101(9)
C4 0.0237(11) 0.0112(10) 0.0177(11) -0.0025(8) -0.0014(8) -0.0084(8)
C5 0.0259(12) 0.0139(10) 0.0190(11) -0.0029(9) -0.0003(9) -0.0102(9)
C6 0.0267(13) 0.0147(11) 0.0275(13) -0.0059(9) 0.0004(10) -0.0058(9)
C7 0.0444(16) 0.0166(12) 0.0245(13) -0.0014(10) 0.0052(11) -0.0154(11)
C8 0.0182(10) 0.0131(10) 0.0173(10) -0.0019(8) 0.0010(8) -0.0066(8)
C9 0.0162(10) 0.0123(10) 0.0223(11) -0.0022(8) -0.0024(8) -0.0048(8)
C10 0.0185(11) 0.0180(11) 0.0313(13) -0.0026(10) 0.0006(9) -0.0094(9)
C11 0.0234(13) 0.0199(12) 0.0285(13) 0.0005(10) 0.0057(10) -0.0076(10)
C12 0.0266(13) 0.0225(12) 0.0184(11) -0.0035(9) 0.0036(9) -0.0071(10)
C13 0.0229(12) 0.0169(11) 0.0201(11) -0.0041(9) -0.0004(9) -0.0068(9)
C14 0.0388(15) 0.0325(15) 0.0255(13) -0.0123(11) 0.0033(11) -0.0212(12)
C15 0.0406(18) 0.0404(17) 0.0425(17) -0.0050(14) 0.0178(14) -0.0233(14)
C16 0.0228(11) 0.0179(11) 0.0154(10) -0.0036(8) 0.0033(8) -0.0096(9)
C17 0.0285(14) 0.0383(15) 0.0282(13) -0.0144(12) 0.0067(10) -0.0203(12)
C18 0.0315(15) 0.0489(18) 0.0350(15) -0.0185(14) 0.0138(12) -0.0243(14)
C19 0.0271(15) 0.0475(18) 0.0314(15) -0.0124(13) 0.0069(12) -0.0058(13)
C20 0.0343(15) 0.0199(12) 0.0241(13) -0.0050(10) 0.0089(11) -0.0036(11)
C21 0.0304(13) 0.0163(11) 0.0203(11) -0.0021(9) 0.0061(10) -0.0071(10)
C22 0.0425(16) 0.0258(14) 0.0255(13) -0.0119(11) 0.0073(11) -0.0120(12)
C23 0.0439(16) 0.0251(13) 0.0171(12) -0.0060(10) 0.0019(11) -0.0102(12)
C24 0.0503(19) 0.0342(16) 0.0302(14) -0.0109(12) 0.0194(13) -0.0242(14)
C25 0.0354(14) 0.0206(12) 0.0165(11) -0.0049(9) -0.0017(10) -0.0080(10)
C26 0.0504(19) 0.059(2) 0.0388(17) -0.0279(16) 0.0154(14) -0.0357(17)
C27 0.0413(17) 0.0201(13) 0.0475(18) -0.0090(12) -0.0099(14) -0.0096(12)
C28 0.0352(15) 0.0246(13) 0.0313(14) -0.0096(11) -0.0050(11) -0.0134(11)
C29 0.0175(11) 0.0156(11) 0.0211(11) 0.0001(9) -0.0018(9) -0.0062(8)
C30 0.0214(12) 0.0228(12) 0.0246(12) -0.0025(10) -0.0021(9) -0.0090(10)
C31 0.0247(13) 0.0197(12) 0.0339(14) 0.0025(10) -0.0075(11) -0.0064(10)
C32 0.0224(13) 0.0208(13) 0.0393(15) -0.0050(11) 0.0023(11) -0.0048(10)
C33 0.0332(15) 0.0236(13) 0.0336(15) -0.0096(11) 0.0033(11) -0.0050(11)
C34 0.0319(14) 0.0194(12) 0.0227(12) -0.0014(10) -0.0020(10) -0.0038(10)
C35 0.0218(11) 0.0140(10) 0.0177(11) 0.0000(8) -0.0034(8) -0.0061(9)
C36 0.0264(13) 0.0347(15) 0.0226(12) -0.0054(11) -0.0038(10) -0.0155(11)
C37 0.0401(16) 0.0417(16) 0.0214(13) -0.0067(12) -0.0065(11) -0.0214(13)
C38 0.0396(15) 0.0298(14) 0.0177(12) -0.0038(10) 0.0005(10) -0.0158(12)
C39 0.0294(14) 0.0315(14) 0.0231(12) -0.0068(11) 0.0031(10) -0.0159(11)
C40 0.0244(12) 0.0226(12) 0.0227(12) -0.0034(10) -0.0030(9) -0.0107(10)
C41 0.0209(11) 0.0188(11) 0.0207(11) 0.0013(9) -0.0066(9) -0.0097(9)
C42 0.0254(13) 0.0211(12) 0.0359(14) -0.0042(11) -0.0057(11) -0.0110(10)
C43 0.0364(16) 0.0196(13) 0.0524(18) -0.0033(12) -0.0117(13) -0.0143(12)
C44 0.0385(17) 0.0329(16) 0.054(2) 0.0027(14) -0.0166(14) -0.0241(13)
C45 0.0251(14) 0.0356(16) 0.0520(19) -0.0034(14) -0.0044(13) -0.0172(12)
C46 0.0232(13) 0.0234(13) 0.0358(14) -0.0033(11) -0.0032(10) -0.0116(10)

loop_
_atom_type_symbol
_atom_type_description
_atom_type_scat_dispersion_real
_atom_type_scat_dispersion_imag
_atom_type_scat_source
C C 0.0033 0.0016 'International Tables Vol C Tables 4.2.6.8 and 6.1.1.4'
H H 0.0000 0.0000 'International Tables Vol C Tables 4.2.6.8 and 6.1.1.4'
Co Co 0.3494 0.9721 'International Tables Vol C Tables 4.2.6.8 and 6.1.1.4'
N N 0.0061 0.0033 'International Tables Vol C Tables 4.2.6.8 and 6.1.1.4'
P P 0.1023 0.0942 'International Tables Vol C Tables 4.2.6.8 and 6.1.1.4'
Si Si 0.0817 0.0704 'International Tables Vol C Tables 4.2.6.8 and 6.1.1.4'

loop_
_geom_angle_atom_site_label_1
_geom_angle_atom_site_label_2
_geom_angle_atom_site_label_3
_geom_angle
C1 Co1 P1 99.32(7)
C1 Co1 C2 81.94(10)
C1 Co1 C3 168.61(9)
C2 Co1 P1 156.60(7)
C3 Co1 P1 91.96(7)
C3 Co1 C2 88.34(10)
C29 P1 Co1 118.06(8)
C35 P1 Co1 111.31(8)
C35 P1 C29 102.25(10)
C41 P1 Co1 118.88(8)
C41 P1 C29 102.46(11)
C41 P1 C35 101.41(11)
C3 Si1 C26 117.31(13)
C3 Si1 C27 108.09(12)
C3 Si1 C28 112.84(11)
C26 Si1 C27 105.36(15)
C26 Si1 C28 103.67(14)
C27 Si1 C28 109.13(14)
C1 N1 C4 112.10(19)
C1 N1 C8 117.51(19)
C4 N1 C8 128.87(18)
C1 N2 C5 110.54(19)
C1 N2 C16 122.92(19)
C5 N2 C16 126.54(19)
N1 C1 Co1 114.72(16)
N1 C1 N2 103.98(19)
N2 C1 Co1 139.19(16)
Co1 C2 H2A 113.5
Co1 C2 H2B 113.5
H2A C2 H2B 110.8
C9 C2 Co1 90.83(14)
C9 C2 H2A 113.5
C9 C2 H2B 113.5
Co1 C3 H3A 107.3
Co1 C3 H3B 107.3
Si1 C3 Co1 120.16(12)
Si1 C3 H3A 107.3
Si1 C3 H3B 107.3
H3A C3 H3B 106.9
N1 C4 C6 122.7(2)
C5 C4 N1 106.50(19)
C5 C4 C6 130.8(2)
N2 C5 C7 127.5(2)
C4 C5 N2 106.7(2)
C4 C5 C7 125.8(2)
C4 C6 H6A 109.5
C4 C6 H6B 109.5
C4 C6 H6C 109.5
H6A C6 H6B 109.5
H6A C6 H6C 109.5
H6B C6 H6C 109.5
C5 C7 H7A 109.5
C5 C7 H7B 109.5
C5 C7 H7C 109.5
H7A C7 H7B 109.5
H7A C7 H7C 109.5
H7B C7 H7C 109.5
C9 C8 N1 115.22(19)
C13 C8 N1 121.8(2)
C13 C8 C9 122.7(2)
C8 C9 C2 120.1(2)
C10 C9 C2 123.2(2)
C10 C9 C8 116.4(2)
C9 C10 H10 118.8
C11 C10 C9 122.4(2)
C11 C10 H10 118.8
C10 C11 C15 120.7(3)
C12 C11 C10 118.8(2)
C12 C11 C15 120.5(3)
C11 C12 H12 119.0
C11 C12 C13 122.0(2)
C13 C12 H12 119.0
C8 C13 C12 117.6(2)
C8 C13 C14 122.5(2)
C12 C13 C14 119.8(2)
C13 C14 H14A 109.5
C13 C14 H14B 109.5
C13 C14 H14C 109.5
H14A C14 H14B 109.5
H14A C14 H14C 109.5
H14B C14 H14C 109.5
C11 C15 H15A 109.5
C11 C15 H15B 109.5
C11 C15 H15C 109.5
H15A C15 H15B 109.5
H15A C15 H15C 109.5
H15B C15 H15C 109.5
N2 C16 C17 110.09(19)
N2 C16 C21 109.58(19)
N2 C16 C25 110.7(2)
C21 C16 C17 107.8(2)
C21 C16 C25 108.2(2)
C25 C16 C17 110.4(2)
C16 C17 H17A 109.8
C16 C17 H17B 109.8
C16 C17 C18 109.4(2)
H17A C17 H17B 108.2
C18 C17 H17A 109.8
C18 C17 H17B 109.8
C17 C18 H18 109.2
C19 C18 C17 110.0(2)
C19 C18 H18 109.2
C19 C18 C24 109.8(2)
C24 C18 C17 109.4(3)
C24 C18 H18 109.2
C18 C19 H19A 109.9
C18 C19 H19B 109.9
C18 C19 C20 108.9(2)
H19A C19 H19B 108.3
C20 C19 H19A 109.9
C20 C19 H19B 109.9
C19 C20 H20 109.3
C19 C20 C21 109.1(2)
C21 C20 H20 109.3
C22 C20 C19 110.0(2)
C22 C20 H20 109.3
C22 C20 C21 109.7(2)
C16 C21 C20 110.7(2)
C16 C21 H21A 109.5
C16 C21 H21B 109.5
C20 C21 H21A 109.5
C20 C21 H21B 109.5
H21A C21 H21B 108.1
C20 C22 H22A 109.9
C20 C22 H22B 109.9
C20 C22 C23 109.1(2)
H22A C22 H22B 108.3
C23 C22 H22A 109.9
C23 C22 H22B 109.9
C22 C23 H23 109.4
C22 C23 C24 110.1(3)
C22 C23 C25 109.2(2)
C24 C23 H23 109.4
C24 C23 C25 109.2(2)
C25 C23 H23 109.4
C18 C24 H24A 109.8
C18 C24 H24B 109.8
C23 C24 C18 109.4(2)
C23 C24 H24A 109.8
C23 C24 H24B 109.8
H24A C24 H24B 108.2
C16 C25 C23 109.8(2)
C16 C25 H25A 109.7
C16 C25 H25B 109.7
C23 C25 H25A 109.7
C23 C25 H25B 109.7
H25A C25 H25B 108.2
Si1 C26 H26A 109.5
Si1 C26 H26B 109.5
Si1 C26 H26C 109.5
H26A C26 H26B 109.5
H26A C26 H26C 109.5
H26B C26 H26C 109.5
Si1 C27 H27A 109.5
Si1 C27 H27B 109.5
Si1 C27 H27C 109.5
H27A C27 H27B 109.5
H27A C27 H27C 109.5
H27B C27 H27C 109.5
Si1 C28 H28A 109.5
Si1 C28 H28B 109.5
Si1 C28 H28C 109.5
H28A C28 H28B 109.5
H28A C28 H28C 109.5
H28B C28 H28C 109.5
C30 C29 P1 123.87(18)
C34 C29 P1 117.85(18)
C34 C29 C30 118.2(2)
C29 C30 H30 119.8
C31 C30 C29 120.3(2)
C31 C30 H30 119.8
C30 C31 H31 119.7
C32 C31 C30 120.6(2)
C32 C31 H31 119.7
C31 C32 H32 120.1
C31 C32 C33 119.7(2)
C33 C32 H32 120.1
C32 C33 H33 120.0
C32 C33 C34 120.0(3)
C34 C33 H33 120.0
C29 C34 C33 121.2(2)
C29 C34 H34 119.4
C33 C34 H34 119.4
C36 C35 P1 122.9(2)
C40 C35 P1 118.28(18)
C40 C35 C36 118.8(2)
C35 C36 H36 119.9
C37 C36 C35 120.2(3)
C37 C36 H36 119.9
C36 C37 H37 119.7
C38 C37 C36 120.5(2)
C38 C37 H37 119.7
C37 C38 H38 120.0
C37 C38 C39 120.0(2)
C39 C38 H38 120.0
C38 C39 H39 120.1
C38 C39 C40 119.7(3)
C40 C39 H39 120.1
C35 C40 C39 120.8(2)
C35 C40 H40 119.6
C39 C40 H40 119.6
C42 C41 P1 117.62(19)
C46 C41 P1 124.41(19)
C46 C41 C42 117.9(2)
C41 C42 H42 119.6
C43 C42 C41 120.8(3)
C43 C42 H42 119.6
C42 C43 H43 119.8
C42 C43 C44 120.4(3)
C44 C43 H43 119.8
C43 C44 H44 120.1
C45 C44 C43 119.8(3)
C45 C44 H44 120.1
C44 C45 H45 119.9
C44 C45 C46 120.2(3)
C46 C45 H45 119.9
C41 C46 C45 120.8(3)
C41 C46 H46 119.6
C45 C46 H46 119.6

loop_
_geom_bond_atom_site_label_1
_geom_bond_atom_site_label_2
_geom_bond_distance
Co1 P1 2.2129(7)
Co1 C1 1.939(2)
Co1 C2 2.032(2)
Co1 C3 2.025(2)
P1 C29 1.835(2)
P1 C35 1.832(2)
P1 C41 1.829(3)
Si1 C3 1.855(2)
Si1 C26 1.873(3)
Si1 C27 1.875(3)
Si1 C28 1.880(3)
N1 C1 1.368(3)
N1 C4 1.391(3)
N1 C8 1.426(3)
N2 C1 1.369(3)
N2 C5 1.419(3)
N2 C16 1.484(3)
C2 H2A 0.9900
C2 H2B 0.9900
C2 C9 1.470(3)
C3 H3A 0.9900
C3 H3B 0.9900
C4 C5 1.352(3)
C4 C6 1.489(3)
C5 C7 1.493(3)
C6 H6A 0.9800
C6 H6B 0.9800
C6 H6C 0.9800
C7 H7A 0.9800
C7 H7B 0.9800
C7 H7C 0.9800
C8 C9 1.416(3)
C8 C13 1.388(3)
C9 C10 1.402(3)
C10 H10 0.9500
C10 C11 1.385(4)
C11 C12 1.383(4)
C11 C15 1.503(4)
C12 H12 0.9500
C12 C13 1.397(4)
C13 C14 1.505(4)
C14 H14A 0.9800
C14 H14B 0.9800
C14 H14C 0.9800
C15 H15A 0.9800
C15 H15B 0.9800
C15 H15C 0.9800
C16 C17 1.536(4)
C16 C21 1.525(3)
C16 C25 1.535(3)
C17 H17A 0.9900
C17 H17B 0.9900
C17 C18 1.537(4)
C18 H18 1.0000
C18 C19 1.518(4)
C18 C24 1.531(4)
C19 H19A 0.9900
C19 H19B 0.9900
C19 C20 1.523(5)
C20 H20 1.0000
C20 C21 1.533(3)
C20 C22 1.521(4)
C21 H21A 0.9900
C21 H21B 0.9900
C22 H22A 0.9900
C22 H22B 0.9900
C22 C23 1.523(4)
C23 H23 1.0000
C23 C24 1.527(4)
C23 C25 1.540(3)
C24 H24A 0.9900
C24 H24B 0.9900
C25 H25A 0.9900
C25 H25B 0.9900
C26 H26A 0.9800
C26 H26B 0.9800
C26 H26C 0.9800
C27 H27A 0.9800
C27 H27B 0.9800
C27 H27C 0.9800
C28 H28A 0.9800
C28 H28B 0.9800
C28 H28C 0.9800
C29 C30 1.397(3)
C29 C34 1.383(3)
C30 H30 0.9500
C30 C31 1.389(3)
C31 H31 0.9500
C31 C32 1.373(4)
C32 H32 0.9500
C32 C33 1.379(4)
C33 H33 0.9500
C33 C34 1.390(3)
C34 H34 0.9500
C35 C36 1.396(3)
C35 C40 1.384(4)
C36 H36 0.9500
C36 C37 1.383(4)
C37 H37 0.9500
C37 C38 1.373(4)
C38 H38 0.9500
C38 C39 1.381(4)
C39 H39 0.9500
C39 C40 1.389(3)
C40 H40 0.9500
C41 C42 1.406(3)
C41 C46 1.391(3)
C42 H42 0.9500
C42 C43 1.379(4)
C43 H43 0.9500
C43 C44 1.383(4)
C44 H44 0.9500
C44 C45 1.372(4)
C45 H45 0.9500
C45 C46 1.395(4)
C46 H46 0.9500

loop_
_geom_torsion_atom_site_label_1
_geom_torsion_atom_site_label_2
_geom_torsion_atom_site_label_3
_geom_torsion_atom_site_label_4
_geom_torsion
Co1 P1 C29 C30 142.5(2)
Co1 P1 C29 C34 -35.2(2)
Co1 P1 C35 C36 152.08(19)
Co1 P1 C35 C40 -29.5(2)
Co1 P1 C41 C42 -60.9(2)
Co1 P1 C41 C46 115.2(2)
Co1 C2 C9 C8 -63.8(2)
Co1 C2 C9 C10 109.2(2)
P1 C29 C30 C31 -178.3(2)
P1 C29 C34 C33 177.6(2)
P1 C35 C36 C37 176.9(2)
P1 C35 C40 C39 -176.29(19)
P1 C41 C42 C43 178.1(2)
P1 C41 C46 C45 -176.6(2)
N1 C4 C5 N2 -2.1(3)
N1 C4 C5 C7 178.8(2)
N1 C8 C9 C2 -3.9(3)
N1 C8 C9 C10 -177.29(19)
N1 C8 C13 C12 177.8(2)
N1 C8 C13 C14 1.5(3)
N2 C16 C17 C18 -179.2(2)
N2 C16 C21 C20 -179.8(2)
N2 C16 C25 C23 179.7(2)
C1 N1 C4 C5 3.9(3)
C1 N1 C4 C6 -174.7(2)
C1 N1 C8 C9 47.6(3)
C1 N1 C8 C13 -126.5(2)
C1 N2 C5 C4 -0.2(3)
C1 N2 C5 C7 178.8(2)
C1 N2 C16 C17 114.0(2)
C1 N2 C16 C21 -4.4(3)
C1 N2 C16 C25 -123.7(2)
C2 C9 C10 C11 -173.5(2)
C4 N1 C1 Co1 162.79(15)
C4 N1 C1 N2 -3.9(3)
C4 N1 C8 C9 -117.1(2)
C4 N1 C8 C13 68.8(3)
C5 N2 C1 Co1 -158.9(2)
C5 N2 C1 N1 2.5(2)
C5 N2 C16 C17 -66.5(3)
C5 N2 C16 C21 175.0(2)
C5 N2 C16 C25 55.8(3)
C6 C4 C5 N2 176.4(2)
C6 C4 C5 C7 -2.7(4)
C8 N1 C1 Co1 -4.4(3)
C8 N1 C1 N2 -171.10(19)
C8 N1 C4 C5 169.3(2)
C8 N1 C4 C6 -9.4(4)
C8 C9 C10 C11 -0.3(3)
C9 C8 C13 C12 4.1(3)
C9 C8 C13 C14 -172.2(2)
C9 C10 C11 C12 2.6(4)
C9 C10 C11 C15 -177.0(2)
C10 C11 C12 C13 -1.7(4)
C11 C12 C13 C8 -1.6(4)
C11 C12 C13 C14 174.8(2)
C13 C8 C9 C2 170.2(2)
C13 C8 C9 C10 -3.2(3)
C15 C11 C12 C13 177.9(2)
C16 N2 C1 Co1 20.7(4)
C16 N2 C1 N1 -178.00(19)
C16 N2 C5 C4 -179.7(2)
C16 N2 C5 C7 -0.7(4)
C16 C17 C18 C19 61.0(3)
C16 C17 C18 C24 -59.7(3)
C17 C16 C21 C20 60.4(3)
C17 C16 C25 C23 -58.1(3)
C17 C18 C19 C20 -60.4(3)
C17 C18 C24 C23 61.6(3)
C18 C19 C20 C21 59.7(3)
C18 C19 C20 C22 -60.8(3)
C19 C18 C24 C23 -59.3(3)
C19 C20 C21 C16 -60.8(3)
C19 C20 C22 C23 60.3(3)
C20 C22 C23 C24 -59.3(3)
C20 C22 C23 C25 60.6(3)
C21 C16 C17 C18 -59.7(3)
C21 C16 C25 C23 59.6(3)
C21 C20 C22 C23 -59.8(3)
C22 C20 C21 C16 59.8(3)
C22 C23 C24 C18 58.9(3)
C22 C23 C25 C16 -61.2(3)
C24 C18 C19 C20 60.0(3)
C24 C23 C25 C16 59.2(3)
C25 C16 C17 C18 58.3(3)
C25 C16 C21 C20 -59.0(3)
C25 C23 C24 C18 -61.0(3)
C26 Si1 C3 Co1 -36.3(2)
C27 Si1 C3 Co1 -155.08(15)
C28 Si1 C3 Co1 84.15(17)
C29 P1 C35 C36 -80.9(2)
C29 P1 C35 C40 97.5(2)
C29 P1 C41 C42 166.92(19)
C29 P1 C41 C46 -17.0(2)
C29 C30 C31 C32 0.8(4)
C30 C29 C34 C33 -0.1(4)
C30 C31 C32 C33 -0.1(5)
C31 C32 C33 C34 -0.7(5)
C32 C33 C34 C29 0.8(5)
C34 C29 C30 C31 -0.6(4)
C35 P1 C29 C30 20.0(2)
C35 P1 C29 C34 -157.7(2)
C35 P1 C41 C42 61.5(2)
C35 P1 C41 C46 -122.5(2)
C35 C36 C37 C38 0.1(4)
C36 C35 C40 C39 2.2(4)
C36 C37 C38 C39 0.8(4)
C37 C38 C39 C40 -0.2(4)
C38 C39 C40 C35 -1.4(4)
C40 C35 C36 C37 -1.6(4)
C41 P1 C29 C30 -84.8(2)
C41 P1 C29 C34 97.5(2)
C41 P1 C35 C36 24.7(2)
C41 P1 C35 C40 -156.91(19)
C41 C42 C43 C44 -1.8(4)
C42 C41 C46 C45 -0.6(4)
C42 C43 C44 C45 0.8(5)
C43 C44 C45 C46 0.4(5)
C44 C45 C46 C41 -0.4(5)
C46 C41 C42 C43 1.7(4)
